data_7060700
loop_
_publ_author_name
'Yue, Guizhou'
'Jiang, Dan'
'Dou, Zhengjie'
'Li, Sicheng'
'Feng, Juhua'
'Zhang, Li'
'Chen, Huabao'
'Yang, Chunping'
'Yin, Zhongqiong'
'Song, Xu'
'Liang, Xiaoxia'
'Wang, Xianxiang'
'Lu, Cuifen'

_publ_section_title
;
 Rapid umpolung Michael addition of isatin N,N&#x2032;-cyclic azomethine
 imine 1,3-dipoles with chalcones
;
_journal_issue 26
_journal_name_full 'New Journal of Chemistry'
_journal_page_first 11712
_journal_page_last 11718
_journal_paper_doi 10.1039/D1NJ00960E
_journal_volume 45
_journal_year 2021
_chemical_formula_moiety 'C27 H21 Br N2 O3'
_chemical_formula_sum 'C27 H21 Br N2 O3'
_chemical_formula_weight 501.37
_space_group_crystal_system orthorhombic
_space_group_IT_number 33
_space_group_name_Hall 'P 2c -2n'
_space_group_name_H-M_alt 'P n a 21'
_atom_sites_solution_hydrogens geom
_atom_sites_solution_primary iterative
_audit_creation_date 2019-10-12
_audit_creation_method
;
Olex2 1.2
(compiled 2018.05.29 svn.r3508 for OlexSys, GUI svn.r5506)
;
_audit_update_record
;
2019-10-16 deposited with the CCDC.	2021-05-26 downloaded from the CCDC.
;
_cell_angle_alpha 90
_cell_angle_beta 90
_cell_angle_gamma 90
_cell_formula_units_Z 4
_cell_length_a 8.1785(14)
_cell_length_b 25.516(4)
_cell_length_c 12.111(2)
_cell_measurement_reflns_used 9874
_cell_measurement_temperature 273(2)
_cell_measurement_theta_max 25.26
_cell_measurement_theta_min 2.93
_cell_volume 2527.4(7)
_computing_cell_refinement 'SAINT V8.38A (?, 2016)'
_computing_data_reduction 'SAINT V8.38A (?, 2016)'
_computing_molecular_graphics 'Olex2 (Dolomanov et al., 2009)'
_computing_publication_material 'Olex2 (Dolomanov et al., 2009)'
_computing_structure_refinement 'XL (Sheldrick, 2008)'
_computing_structure_solution
;
Superflip (Palatinus & Chapuis, 2007;Palatinus & van der Lee, 2008;
Palatinus et al., 2012)
;
_diffrn_ambient_temperature 273.15
_diffrn_measured_fraction_theta_full 0.997
_diffrn_measured_fraction_theta_max 0.997
_diffrn_measurement_device_type 'Bruker APEX-II CCD'
_diffrn_measurement_method '\f and \w scans'
_diffrn_radiation_type MoK\a
_diffrn_radiation_wavelength 0.71073
_diffrn_reflns_av_R_equivalents 0.0593
_diffrn_reflns_av_unetI/netI 0.0553
_diffrn_reflns_Laue_measured_fraction_full 0.997
_diffrn_reflns_Laue_measured_fraction_max 0.997
_diffrn_reflns_limit_h_max 10
_diffrn_reflns_limit_h_min -10
_diffrn_reflns_limit_k_max 33
_diffrn_reflns_limit_k_min -32
_diffrn_reflns_limit_l_max 14
_diffrn_reflns_limit_l_min -15
_diffrn_reflns_number 31059
_diffrn_reflns_point_group_measured_fraction_full 0.990
_diffrn_reflns_point_group_measured_fraction_max 0.985
_diffrn_reflns_theta_full 25.242
_diffrn_reflns_theta_max 27.413
_diffrn_reflns_theta_min 2.927
_diffrn_standards_number 0
_exptl_absorpt_coefficient_mu 1.656
_exptl_absorpt_correction_T_max 0.7456
_exptl_absorpt_correction_T_min 0.4099
_exptl_absorpt_correction_type multi-scan
_exptl_absorpt_process_details
;
SADABS-2016/2 (Bruker,2016/2) was used for absorption correction.
wR2(int) was 0.1507 before and 0.0791 after correction.
The Ratio of minimum to maximum transmission is 0.5498.
The \l/2 correction factor is Not present.
;
_exptl_crystal_colour colorless
_exptl_crystal_density_diffrn 1.318
_exptl_crystal_description block
_exptl_crystal_F_000 1024
_exptl_crystal_size_max 0.25
_exptl_crystal_size_mid 0.21
_exptl_crystal_size_min 0.13
_refine_diff_density_max 0.727
_refine_diff_density_min -0.799
_refine_diff_density_rms 0.095
_refine_ls_abs_structure_details
;
 Flack x determined using 1367 quotients [(I+)-(I-)]/[(I+)+(I-)]
 (Parsons, Flack and Wagner, Acta Cryst. B69 (2013) 249-259).
;
_refine_ls_abs_structure_Flack 0.052(6)
_refine_ls_extinction_method none
_refine_ls_goodness_of_fit_ref 1.085
_refine_ls_hydrogen_treatment constr
_refine_ls_matrix_type full
_refine_ls_number_parameters 298
_refine_ls_number_reflns 5674
_refine_ls_number_restraints 13
_refine_ls_restrained_S_all 1.092
_refine_ls_R_factor_all 0.1140
_refine_ls_R_factor_gt 0.0776
_refine_ls_shift/su_max 0.000
_refine_ls_shift/su_mean 0.000
_refine_ls_structure_factor_coef Fsqd
_refine_ls_weighting_details 'w=1/[\s^2^(Fo^2^)+(0.1618P)^2^+0.7219P] where P=(Fo^2^+2Fc^2^)/3'
_refine_ls_weighting_scheme calc
_refine_ls_wR_factor_gt 0.2335
_refine_ls_wR_factor_ref 0.2613
_reflns_Friedel_coverage 0.886
_reflns_Friedel_fraction_full 0.983
_reflns_Friedel_fraction_max 0.972
_reflns_number_gt 3876
_reflns_number_total 5674
_reflns_threshold_expression 'I > 2\s(I)'
_cod_data_source_file d1nj00960e2.cif
_cod_data_source_block 2
_cod_depositor_comments 'Adding full bibliography for 7060699--7060700.cif.'
_cod_original_cell_volume 2527.3(7)
_cod_database_code 7060700
_shelx_shelxl_version_number 2018/3
_shelx_space_group_comment
;
The symmetry employed for this shelxl refinement is uniquely defined
by the following loop, which should always be used as a source of
symmetry information in preference to the above space-group names.
They are only intended as comments.
;
_shelx_estimated_absorpt_t_max 0.814
_shelx_estimated_absorpt_t_min 0.682
_olex2_refinement_description
;
1. Fixed Uiso
 At 1.2 times of:
  All C(H) groups, All C(H,H) groups, All N(H) groups
2. Uiso/Uaniso restraints and constraints
Uanis(C18) \\sim Ueq, Uanis(C17) \\sim Ueq: with sigma of 0.01 and sigma for
terminal atoms of 0.02
3.a Ternary CH refined with riding coordinates:
 C11(H11), C13(H13), C7(H7), C8(H8)
3.b Secondary CH2 refined with riding coordinates:
 C9(H9A,H9B)
3.c Aromatic/amide H refined with riding coordinates:
 N1(H1), N2(H2), C22(H22), C24(H24), C20(H20), C25(H25), C23(H23), C5(H5),
 C2(H2A), C16(H16), C4(H4), C19(H19), C3(H3), C18(H18), C17(H17)
;
_olex2_submission_special_instructions 'No special instructions were received'

loop_
_space_group_symop_operation_xyz
'x, y, z'
'-x, -y, z+1/2'
'-x+1/2, y+1/2, z+1/2'
'x+1/2, -y+1/2, z'

loop_
_atom_site_label
_atom_site_type_symbol
_atom_site_fract_x
_atom_site_fract_y
_atom_site_fract_z
_atom_site_U_iso_or_equiv
_atom_site_adp_type
_atom_site_occupancy
_atom_site_site_symmetry_order
_atom_site_calc_flag
_atom_site_refinement_flags_posn
_atom_site_refinement_flags_adp
_atom_site_refinement_flags_occupancy
_atom_site_disorder_assembly
_atom_site_disorder_group
Br1 Br 0.4939(2) 0.70163(5) 0.48523(16) 0.1107(7) Uani 1 1 d . . . . .
O3 O 0.0967(7) 0.5063(2) 0.1894(4) 0.0473(12) Uani 1 1 d . . . . .
C11 C 0.0380(7) 0.5534(3) 0.4074(6) 0.0285(12) Uani 1 1 d . . . . .
H11 H -0.064830 0.540549 0.376001 0.034 Uiso 1 1 calc R . . . .
N1 N 0.0222(9) 0.5651(3) 0.5239(6) 0.0481(17) Uani 1 1 d . . . . .
H1 H 0.036416 0.542501 0.575629 0.058 Uiso 1 1 calc R . . . .
C27 C 0.1249(9) 0.4865(3) 0.2782(6) 0.0388(15) Uani 1 1 d . . . . .
O1 O -0.0581(10) 0.6339(3) 0.6334(6) 0.072(2) Uani 1 1 d . . . . .
C12 C 0.1757(9) 0.5177(3) 0.3832(5) 0.0364(14) Uani 1 1 d . . . . .
N2 N 0.1202(9) 0.4348(3) 0.3058(6) 0.0486(16) Uani 1 1 d . . . . .
H2 H 0.092083 0.410170 0.261210 0.058 Uiso 1 1 calc R . . . .
C13 C 0.3276(9) 0.5533(3) 0.3509(5) 0.0379(15) Uani 1 1 d . . . . .
H13 H 0.345446 0.549721 0.271232 0.045 Uiso 1 1 calc R . . . .
O2 O 0.5412(9) 0.5634(3) 0.4826(8) 0.082(2) Uani 1 1 d . . . . .
C7 C 0.2708(10) 0.6098(3) 0.3730(6) 0.0445(17) Uani 1 1 d . . . . .
H7 H 0.297397 0.618725 0.449633 0.053 Uiso 1 1 calc R . . . .
C26 C 0.1668(9) 0.4267(3) 0.4155(7) 0.0439(17) Uani 1 1 d . . . . .
C14 C 0.4857(9) 0.5372(4) 0.4093(8) 0.0479(19) Uani 1 1 d . . . . .
C8 C 0.0830(10) 0.6064(3) 0.3620(6) 0.0443(17) Uani 1 1 d . . . . .
H8 H 0.048496 0.610094 0.284884 0.053 Uiso 1 1 calc R . . . .
C6 C 0.3463(10) 0.6511(3) 0.2976(7) 0.0473(17) Uani 1 1 d . . . . .
C22 C 0.2482(9) 0.4750(3) 0.5768(6) 0.0478(18) Uani 1 1 d . . . . .
H22 H 0.271542 0.506287 0.612886 0.057 Uiso 1 1 calc R . . . .
C21 C 0.2001(8) 0.4745(3) 0.4667(5) 0.0349(14) Uani 1 1 d . . . . .
C15 C 0.5644(9) 0.4871(3) 0.3762(8) 0.050(2) Uani 1 1 d . . . . .
C1 C 0.4427(15) 0.6914(4) 0.3330(8) 0.064(2) Uani 1 1 d . . . . .
C10 C -0.0179(11) 0.6161(4) 0.5416(8) 0.056(2) Uani 1 1 d . . . . .
C24 C 0.2243(13) 0.3819(4) 0.5833(10) 0.070(3) Uani 1 1 d . . . . .
H24 H 0.228420 0.351071 0.624291 0.084 Uiso 1 1 calc R . . . .
C20 C 0.5257(11) 0.4604(4) 0.2809(8) 0.057(2) Uani 1 1 d . . . . .
H20 H 0.448821 0.474647 0.233005 0.068 Uiso 1 1 calc R . . . .
C25 C 0.1799(12) 0.3794(3) 0.4717(9) 0.066(2) Uani 1 1 d . . . . .
H25 H 0.160111 0.347591 0.436819 0.079 Uiso 1 1 calc R . . . .
C23 C 0.2601(12) 0.4265(4) 0.6316(8) 0.065(3) Uani 1 1 d . . . . .
H23 H 0.294698 0.426038 0.704756 0.078 Uiso 1 1 calc R . . . .
C5 C 0.3204(12) 0.6488(4) 0.1856(7) 0.060(2) Uani 1 1 d . . . . .
H5 H 0.259169 0.621074 0.157917 0.072 Uiso 1 1 calc R . . . .
C2 C 0.5117(13) 0.7290(4) 0.2600(11) 0.074(3) Uani 1 1 d . . . . .
H2A H 0.579612 0.755439 0.286410 0.089 Uiso 1 1 calc R . . . .
C16 C 0.6807(11) 0.4650(5) 0.4463(9) 0.069(3) Uani 1 1 d . . . . .
H16 H 0.708514 0.481797 0.511793 0.083 Uiso 1 1 calc R . . . .
C4 C 0.3789(15) 0.6847(4) 0.1132(9) 0.076(3) Uani 1 1 d . . . . .
H4 H 0.353548 0.681846 0.038600 0.091 Uiso 1 1 calc R . . . .
C19 C 0.5978(16) 0.4127(4) 0.2542(10) 0.081(3) Uani 1 1 d . . . . .
H19 H 0.568150 0.394996 0.190122 0.097 Uiso 1 1 calc R . . . .
C3 C 0.4757(15) 0.7254(5) 0.1494(11) 0.084(4) Uani 1 1 d . . . . .
H3 H 0.516173 0.749997 0.099785 0.100 Uiso 1 1 calc R . . . .
C18 C 0.7139(18) 0.3922(5) 0.3242(13) 0.099(4) Uani 1 1 d . U . . .
H18 H 0.764729 0.360613 0.307160 0.119 Uiso 1 1 calc R . . . .
C9 C -0.0050(12) 0.6446(4) 0.4355(9) 0.063(3) Uani 1 1 d . . . . .
H9A H 0.057165 0.676749 0.444068 0.076 Uiso 1 1 calc R . . . .
H9B H -0.112298 0.653007 0.406342 0.076 Uiso 1 1 calc R . . . .
C17 C 0.7543(14) 0.4182(6) 0.4185(13) 0.091(4) Uani 1 1 d . U . . .
H17 H 0.833323 0.404176 0.465084 0.109 Uiso 1 1 calc R . . . .

loop_
_atom_site_aniso_label
_atom_site_aniso_U_11
_atom_site_aniso_U_22
_atom_site_aniso_U_33
_atom_site_aniso_U_23
_atom_site_aniso_U_13
_atom_site_aniso_U_12
Br1 0.1912(16) 0.0669(7) 0.0742(8) -0.0113(7) -0.0195(8) -0.0526(8)
O3 0.057(3) 0.050(3) 0.035(3) 0.001(2) -0.008(2) -0.004(2)
C11 0.030(3) 0.029(3) 0.027(3) 0.006(3) 0.001(2) 0.002(2)
N1 0.071(4) 0.035(3) 0.038(3) 0.002(3) 0.013(3) 0.009(3)
C27 0.039(4) 0.037(3) 0.040(4) -0.003(3) 0.001(3) 0.001(3)
O1 0.118(5) 0.042(3) 0.056(4) 0.003(3) 0.032(4) 0.012(3)
C12 0.046(3) 0.036(3) 0.028(3) -0.002(3) -0.005(3) -0.010(3)
N2 0.064(4) 0.039(3) 0.043(4) -0.004(3) -0.008(3) -0.008(3)
C13 0.054(4) 0.032(3) 0.027(3) -0.003(3) 0.000(3) -0.007(3)
O2 0.072(4) 0.080(5) 0.093(6) -0.026(5) -0.033(4) -0.007(3)
C7 0.065(5) 0.031(3) 0.037(3) 0.000(3) 0.005(3) -0.003(3)
C26 0.043(4) 0.042(4) 0.047(4) 0.007(3) -0.004(3) -0.003(3)
C14 0.042(4) 0.054(5) 0.048(4) 0.005(4) 0.002(3) -0.011(3)
C8 0.056(4) 0.038(4) 0.038(4) 0.012(3) 0.004(3) -0.001(3)
C6 0.060(4) 0.034(4) 0.048(4) -0.001(3) 0.007(4) -0.007(3)
C22 0.052(4) 0.052(5) 0.040(4) 0.006(3) -0.011(3) -0.007(3)
C21 0.033(3) 0.036(3) 0.035(4) 0.006(3) 0.000(3) -0.004(3)
C15 0.031(3) 0.057(5) 0.063(5) 0.018(4) 0.014(3) 0.000(3)
C1 0.099(7) 0.042(5) 0.051(5) -0.005(4) 0.009(5) -0.016(5)
C10 0.070(5) 0.037(4) 0.060(6) 0.013(4) 0.020(4) 0.009(4)
C24 0.077(6) 0.049(5) 0.085(7) 0.028(5) -0.005(5) 0.004(4)
C20 0.060(5) 0.056(5) 0.055(5) 0.006(4) 0.018(4) 0.002(4)
C25 0.087(6) 0.033(4) 0.077(6) 0.009(4) -0.010(5) 0.004(4)
C23 0.065(5) 0.083(7) 0.047(5) 0.021(5) -0.013(4) 0.006(5)
C5 0.078(6) 0.056(5) 0.045(4) 0.002(4) 0.016(4) -0.013(4)
C2 0.093(7) 0.045(5) 0.084(8) 0.004(5) 0.018(5) -0.022(5)
C16 0.048(5) 0.089(7) 0.071(6) 0.031(5) 0.008(4) 0.002(5)
C4 0.103(8) 0.064(6) 0.060(6) 0.012(5) 0.014(5) -0.006(6)
C19 0.096(8) 0.065(6) 0.080(7) 0.020(6) 0.041(6) 0.020(6)
C3 0.108(8) 0.059(7) 0.084(8) 0.015(6) 0.044(6) -0.011(6)
C18 0.102(7) 0.088(8) 0.106(8) 0.026(7) 0.047(7) 0.031(6)
C9 0.084(6) 0.043(5) 0.063(6) 0.014(4) 0.026(5) 0.018(4)
C17 0.066(6) 0.103(8) 0.104(8) 0.045(7) 0.013(6) 0.033(6)

loop_
_atom_type_symbol
_atom_type_description
_atom_type_scat_dispersion_real
_atom_type_scat_dispersion_imag
_atom_type_scat_source
C C 0.0033 0.0016 'International Tables Vol C Tables 4.2.6.8 and 6.1.1.4'
H H 0.0000 0.0000 'International Tables Vol C Tables 4.2.6.8 and 6.1.1.4'
Br Br -0.2901 2.4595 'International Tables Vol C Tables 4.2.6.8 and 6.1.1.4'
N N 0.0061 0.0033 'International Tables Vol C Tables 4.2.6.8 and 6.1.1.4'
O O 0.0106 0.0060 'International Tables Vol C Tables 4.2.6.8 and 6.1.1.4'

loop_
_geom_angle_atom_site_label_1
_geom_angle_atom_site_label_2
_geom_angle_atom_site_label_3
_geom_angle
_geom_angle_site_symmetry_1
_geom_angle_site_symmetry_3
_geom_angle_publ_flag
N1 C11 H11 111.7 . . ?
N1 C11 C12 112.9(6) . . ?
N1 C11 C8 101.1(6) . . ?
C12 C11 H11 111.7 . . ?
C12 C11 C8 107.2(6) . . ?
C8 C11 H11 111.7 . . ?
C11 N1 H1 124.1 . . ?
C10 N1 C11 111.9(7) . . ?
C10 N1 H1 124.1 . . ?
O3 C27 C12 124.1(6) . . ?
O3 C27 N2 128.2(7) . . ?
N2 C27 C12 107.6(6) . . ?
C11 C12 C27 105.9(6) . . ?
C11 C12 C13 107.0(5) . . ?
C11 C12 C21 114.8(6) . . ?
C27 C12 C13 107.5(5) . . ?
C21 C12 C27 102.0(6) . . ?
C21 C12 C13 118.6(6) . . ?
C27 N2 H2 124.2 . . ?
C27 N2 C26 111.7(6) . . ?
C26 N2 H2 124.2 . . ?
C12 C13 H13 107.7 . . ?
C7 C13 C12 104.9(6) . . ?
C7 C13 H13 107.7 . . ?
C14 C13 C12 113.2(6) . . ?
C14 C13 H13 107.7 . . ?
C14 C13 C7 115.3(6) . . ?
C13 C7 H7 108.4 . . ?
C13 C7 C8 103.5(6) . . ?
C8 C7 H7 108.4 . . ?
C6 C7 C13 114.9(6) . . ?
C6 C7 H7 108.4 . . ?
C6 C7 C8 112.9(7) . . ?
C21 C26 N2 110.3(6) . . ?
C25 C26 N2 128.0(8) . . ?
C25 C26 C21 121.7(8) . . ?
O2 C14 C13 120.8(8) . . ?
O2 C14 C15 121.0(8) . . ?
C15 C14 C13 118.1(8) . . ?
C11 C8 C7 105.2(6) . . ?
C11 C8 H8 111.3 . . ?
C7 C8 H8 111.3 . . ?
C9 C8 C11 104.4(6) . . ?
C9 C8 C7 112.9(8) . . ?
C9 C8 H8 111.3 . . ?
C1 C6 C7 124.5(8) . . ?
C1 C6 C5 115.6(8) . . ?
C5 C6 C7 119.9(7) . . ?
C21 C22 H22 121.2 . . ?
C21 C22 C23 117.6(8) . . ?
C23 C22 H22 121.2 . . ?
C26 C21 C12 108.4(6) . . ?
C22 C21 C12 132.3(7) . . ?
C22 C21 C26 119.4(7) . . ?
C20 C15 C14 123.6(8) . . ?
C20 C15 C16 117.8(9) . . ?
C16 C15 C14 118.6(9) . . ?
C6 C1 Br1 122.2(7) . . ?
C6 C1 C2 122.8(10) . . ?
C2 C1 Br1 115.0(8) . . ?
N1 C10 C9 108.5(8) . . ?
O1 C10 N1 123.6(8) . . ?
O1 C10 C9 127.9(8) . . ?
C25 C24 H24 119.1 . . ?
C23 C24 H24 119.1 . . ?
C23 C24 C25 121.7(9) . . ?
C15 C20 H20 119.0 . . ?
C15 C20 C19 122.1(10) . . ?
C19 C20 H20 119.0 . . ?
C26 C25 C24 117.0(9) . . ?
C26 C25 H25 121.5 . . ?
C24 C25 H25 121.5 . . ?
C22 C23 H23 118.8 . . ?
C24 C23 C22 122.4(9) . . ?
C24 C23 H23 118.8 . . ?
C6 C5 H5 118.1 . . ?
C4 C5 C6 123.7(9) . . ?
C4 C5 H5 118.1 . . ?
C1 C2 H2A 120.8 . . ?
C3 C2 C1 118.4(10) . . ?
C3 C2 H2A 120.8 . . ?
C15 C16 H16 120.0 . . ?
C17 C16 C15 120.0(12) . . ?
C17 C16 H16 120.0 . . ?
C5 C4 H4 119.8 . . ?
C5 C4 C3 120.4(11) . . ?
C3 C4 H4 119.8 . . ?
C20 C19 H19 120.6 . . ?
C18 C19 C20 118.8(13) . . ?
C18 C19 H19 120.6 . . ?
C2 C3 C4 119.0(10) . . ?
C2 C3 H3 120.5 . . ?
C4 C3 H3 120.5 . . ?
C19 C18 H18 120.0 . . ?
C17 C18 C19 119.9(12) . . ?
C17 C18 H18 120.0 . . ?
C8 C9 H9A 111.1 . . ?
C8 C9 H9B 111.1 . . ?
C10 C9 C8 103.2(7) . . ?
C10 C9 H9A 111.1 . . ?
C10 C9 H9B 111.1 . . ?
H9A C9 H9B 109.1 . . ?
C16 C17 H17 119.3 . . ?
C18 C17 C16 121.4(12) . . ?
C18 C17 H17 119.3 . . ?

loop_
_geom_bond_atom_site_label_1
_geom_bond_atom_site_label_2
_geom_bond_distance
_geom_bond_site_symmetry_2
_geom_bond_publ_flag
Br1 C1 1.908(10) . ?
O3 C27 1.210(9) . ?
C11 H11 0.9800 . ?
C11 N1 1.448(10) . ?
C11 C12 1.478(10) . ?
C11 C8 1.505(9) . ?
N1 H1 0.8600 . ?
N1 C10 1.358(12) . ?
C27 C12 1.558(10) . ?
C27 N2 1.360(10) . ?
O1 C10 1.245(12) . ?
C12 C13 1.588(10) . ?
C12 C21 1.510(10) . ?
N2 H2 0.8600 . ?
N2 C26 1.398(10) . ?
C13 H13 0.9800 . ?
C13 C7 1.537(10) . ?
C13 C14 1.530(11) . ?
O2 C14 1.200(13) . ?
C7 H7 0.9800 . ?
C7 C8 1.544(12) . ?
C7 C6 1.526(10) . ?
C26 C21 1.394(10) . ?
C26 C25 1.390(11) . ?
C14 C15 1.487(13) . ?
C8 H8 0.9800 . ?
C8 C9 1.504(13) . ?
C6 C1 1.365(13) . ?
C6 C5 1.374(13) . ?
C22 H22 0.9300 . ?
C22 C21 1.390(10) . ?
C22 C23 1.408(12) . ?
C15 C20 1.377(14) . ?
C15 C16 1.394(13) . ?
C1 C2 1.422(15) . ?
C10 C9 1.480(12) . ?
C24 H24 0.9300 . ?
C24 C25 1.401(17) . ?
C24 C23 1.313(15) . ?
C20 H20 0.9300 . ?
C20 C19 1.390(15) . ?
C25 H25 0.9300 . ?
C23 H23 0.9300 . ?
C5 H5 0.9300 . ?
C5 C4 1.355(13) . ?
C2 H2A 0.9300 . ?
C2 C3 1.375(19) . ?
C16 H16 0.9300 . ?
C16 C17 1.378(18) . ?
C4 H4 0.9300 . ?
C4 C3 1.377(18) . ?
C19 H19 0.9300 . ?
C19 C18 1.38(2) . ?
C3 H3 0.9300 . ?
C18 H18 0.9300 . ?
C18 C17 1.36(2) . ?
C9 H9A 0.9700 . ?
C9 H9B 0.9700 . ?
C17 H17 0.9300 . ?

loop_
_geom_torsion_atom_site_label_1
_geom_torsion_atom_site_label_2
_geom_torsion_atom_site_label_3
_geom_torsion_atom_site_label_4
_geom_torsion
_geom_torsion_site_symmetry_1
_geom_torsion_site_symmetry_2
_geom_torsion_site_symmetry_3
_geom_torsion_site_symmetry_4
_geom_torsion_publ_flag
Br1 C1 C2 C3 -177.8(9) . . . . ?
O3 C27 C12 C11 61.4(9) . . . . ?
O3 C27 C12 C13 -52.8(9) . . . . ?
O3 C27 C12 C21 -178.2(7) . . . . ?
O3 C27 N2 C26 177.6(8) . . . . ?
C11 N1 C10 O1 170.7(9) . . . . ?
C11 N1 C10 C9 -9.2(10) . . . . ?
C11 C12 C13 C7 6.8(7) . . . . ?
C11 C12 C13 C14 133.3(7) . . . . ?
C11 C12 C21 C26 113.7(6) . . . . ?
C11 C12 C21 C22 -67.0(10) . . . . ?
C11 C8 C9 C10 27.9(10) . . . . ?
N1 C11 C12 C27 150.4(6) . . . . ?
N1 C11 C12 C13 -95.1(7) . . . . ?
N1 C11 C12 C21 38.7(8) . . . . ?
N1 C11 C8 C7 86.5(7) . . . . ?
N1 C11 C8 C9 -32.5(8) . . . . ?
N1 C10 C9 C8 -12.2(10) . . . . ?
C27 C12 C13 C7 120.3(6) . . . . ?
C27 C12 C13 C14 -113.3(7) . . . . ?
C27 C12 C21 C26 -0.3(7) . . . . ?
C27 C12 C21 C22 179.0(7) . . . . ?
C27 N2 C26 C21 1.9(9) . . . . ?
C27 N2 C26 C25 -178.6(8) . . . . ?
O1 C10 C9 C8 167.8(10) . . . . ?
C12 C11 N1 C10 140.6(7) . . . . ?
C12 C11 C8 C7 -31.9(8) . . . . ?
C12 C11 C8 C9 -150.9(7) . . . . ?
C12 C27 N2 C26 -2.0(8) . . . . ?
C12 C13 C7 C8 -25.4(7) . . . . ?
C12 C13 C7 C6 -149.0(6) . . . . ?
C12 C13 C14 O2 -107.0(9) . . . . ?
C12 C13 C14 C15 70.3(9) . . . . ?
N2 C27 C12 C11 -119.0(6) . . . . ?
N2 C27 C12 C13 126.9(6) . . . . ?
N2 C27 C12 C21 1.4(7) . . . . ?
N2 C26 C21 C12 -0.8(8) . . . . ?
N2 C26 C21 C22 179.8(7) . . . . ?
N2 C26 C25 C24 -178.0(9) . . . . ?
C13 C12 C21 C26 -118.1(6) . . . . ?
C13 C12 C21 C22 61.2(10) . . . . ?
C13 C7 C8 C11 35.4(8) . . . . ?
C13 C7 C8 C9 148.6(6) . . . . ?
C13 C7 C6 C1 -117.7(10) . . . . ?
C13 C7 C6 C5 61.5(11) . . . . ?
C13 C14 C15 C20 15.1(12) . . . . ?
C13 C14 C15 C16 -163.2(7) . . . . ?
O2 C14 C15 C20 -167.6(9) . . . . ?
O2 C14 C15 C16 14.2(13) . . . . ?
C7 C13 C14 O2 13.7(12) . . . . ?
C7 C13 C14 C15 -169.0(7) . . . . ?
C7 C8 C9 C10 -85.8(8) . . . . ?
C7 C6 C1 Br1 -0.7(14) . . . . ?
C7 C6 C1 C2 179.6(10) . . . . ?
C7 C6 C5 C4 178.1(9) . . . . ?
C14 C13 C7 C8 -150.6(6) . . . . ?
C14 C13 C7 C6 85.9(8) . . . . ?
C14 C15 C20 C19 -177.9(8) . . . . ?
C14 C15 C16 C17 179.2(9) . . . . ?
C8 C11 N1 C10 26.4(8) . . . . ?
C8 C11 C12 C27 -99.1(6) . . . . ?
C8 C11 C12 C13 15.3(7) . . . . ?
C8 C11 C12 C21 149.2(6) . . . . ?
C8 C7 C6 C1 123.9(10) . . . . ?
C8 C7 C6 C5 -56.9(10) . . . . ?
C6 C7 C8 C11 160.2(6) . . . . ?
C6 C7 C8 C9 -86.5(8) . . . . ?
C6 C1 C2 C3 1.9(18) . . . . ?
C6 C5 C4 C3 2.6(17) . . . . ?
C21 C12 C13 C7 -124.9(7) . . . . ?
C21 C12 C13 C14 1.5(9) . . . . ?
C21 C26 C25 C24 1.6(13) . . . . ?
C21 C22 C23 C24 -1.6(14) . . . . ?
C15 C20 C19 C18 -1.3(15) . . . . ?
C15 C16 C17 C18 -1.3(17) . . . . ?
C1 C6 C5 C4 -2.7(15) . . . . ?
C1 C2 C3 C4 -2.0(18) . . . . ?
C20 C15 C16 C17 0.9(13) . . . . ?
C20 C19 C18 C17 0.9(17) . . . . ?
C25 C26 C21 C12 179.6(7) . . . . ?
C25 C26 C21 C22 0.2(11) . . . . ?
C25 C24 C23 C22 3.5(17) . . . . ?
C23 C22 C21 C12 -179.5(8) . . . . ?
C23 C22 C21 C26 -0.2(11) . . . . ?
C23 C24 C25 C26 -3.4(16) . . . . ?
C5 C6 C1 Br1 -179.9(8) . . . . ?
C5 C6 C1 C2 0.4(15) . . . . ?
C5 C4 C3 C2 -0.1(18) . . . . ?
C16 C15 C20 C19 0.4(12) . . . . ?
C19 C18 C17 C16 0.3(19) . . . . ?
